data_8107260
loop_
_publ_author_name
'Zhang, Yu-Long'
'Liu, Shu-Lian'
'Hou, Gui-Ge'
'Zhang, Xiao-Fan'
'Wang, Lei'
'Xin, Wen-Yu'

_publ_section_title
;
 Crystal structure of
 (E)-7-bromo-2-(4-methoxybenzylidene)-3,4-dihydronaphthalen-1(2H)-one,
 C18H15BrO2
;
_journal_issue 5
_journal_name_full 'Zeitschrift f\"ur Kristallographie - New Crystal Structures'
_journal_page_first 945
_journal_page_last 947
_journal_paper_doi 10.1515/ncrs-2022-0315
_journal_volume 237
_journal_year 2022
_chemical_formula_moiety 'C18 H15 Br O2'
_chemical_formula_sum 'C18 H15 Br O2'
_chemical_formula_weight 343.21
_space_group_crystal_system monoclinic
_space_group_IT_number 14
_space_group_name_Hall '-P 2yn'
_space_group_name_H-M_alt 'P 1 21/n 1'
_atom_sites_solution_hydrogens geom
_audit_creation_method SHELXL-2017/1
_cell_angle_alpha 90
_cell_angle_beta 112.368(12)
_cell_angle_gamma 90
_cell_formula_units_Z 4
_cell_length_a 9.1704(9)
_cell_length_b 16.5309(13)
_cell_length_c 10.3528(12)
_cell_measurement_reflns_used 2697
_cell_measurement_temperature 149.99(10)
_cell_measurement_theta_max 28.9060
_cell_measurement_theta_min 2.4540
_cell_volume 1451.3(3)
_computing_cell_refinement 'CrysAlisPro 1.171.38.43f (Rigaku OD, 2017)'
_computing_data_collection 'CrysAlisPro 1.171.38.43f (Rigaku OD, 2017)'
_computing_data_reduction 'CrysAlisPro 1.171.38.43f (Rigaku OD, 2017)'
_computing_molecular_graphics 'Bruker SHELXTL'
_computing_publication_material 'Bruker SHELXTL'
_computing_structure_refinement 'SHELXL-2017/1 (Sheldrick, 2015)'
_computing_structure_solution 'SHELXL-2017/1 (Sheldrick, 2015)'
_diffrn_ambient_temperature 149.99(10)
_diffrn_measured_fraction_theta_full 1.000
_diffrn_measured_fraction_theta_max 1.000
_diffrn_measurement_device_type 'SuperNova, Dual, Cu at zero, AtlasS2'
_diffrn_measurement_method 'CCD plate'
_diffrn_radiation_type MoK\a
_diffrn_radiation_wavelength 0.71073
_diffrn_reflns_av_R_equivalents 0.0457
_diffrn_reflns_av_unetI/netI 0.0872
_diffrn_reflns_Laue_measured_fraction_full 1.000
_diffrn_reflns_Laue_measured_fraction_max 1.000
_diffrn_reflns_limit_h_max 11
_diffrn_reflns_limit_h_min -11
_diffrn_reflns_limit_k_max 20
_diffrn_reflns_limit_k_min -15
_diffrn_reflns_limit_l_max 12
_diffrn_reflns_limit_l_min -9
_diffrn_reflns_number 6642
_diffrn_reflns_point_group_measured_fraction_full 1.000
_diffrn_reflns_point_group_measured_fraction_max 1.000
_diffrn_reflns_theta_full 25.242
_diffrn_reflns_theta_max 25.486
_diffrn_reflns_theta_min 2.458
_diffrn_source 'micro-focus sealed X-ray tube'
_exptl_absorpt_coefficient_mu 2.834
_exptl_absorpt_correction_T_max 1.00000
_exptl_absorpt_correction_T_min 0.14447
_exptl_absorpt_correction_type multi-scan
_exptl_absorpt_process_details
;
CrysAlisPro 1.171.38.43f (Rigaku Oxford Diffraction, 2015)
Empirical absorption correction using spherical harmonics,
 implemented in SCALE3 ABSPACK scaling algorithm.
;
_exptl_crystal_colour colourless
_exptl_crystal_density_diffrn 1.571
_exptl_crystal_description block
_exptl_crystal_F_000 696
_exptl_crystal_size_max 0.140
_exptl_crystal_size_mid 0.120
_exptl_crystal_size_min 0.100
_refine_diff_density_max 0.816
_refine_diff_density_min -0.863
_refine_diff_density_rms 0.103
_refine_ls_extinction_coef .
_refine_ls_extinction_method none
_refine_ls_goodness_of_fit_ref 0.959
_refine_ls_hydrogen_treatment constr
_refine_ls_matrix_type full
_refine_ls_number_parameters 191
_refine_ls_number_reflns 2694
_refine_ls_number_restraints 0
_refine_ls_restrained_S_all 0.959
_refine_ls_R_factor_all 0.0713
_refine_ls_R_factor_gt 0.0405
_refine_ls_shift/su_max 0.001
_refine_ls_shift/su_mean 0.000
_refine_ls_structure_factor_coef Fsqd
_refine_ls_weighting_details 'w=1/[\s^2^(Fo^2^)+(0.0127P)^2^] where P=(Fo^2^+2Fc^2^)/3'
_refine_ls_weighting_scheme calc
_refine_ls_wR_factor_gt 0.0582
_refine_ls_wR_factor_ref 0.0677
_reflns_Friedel_coverage 0.000
_reflns_Friedel_fraction_full .
_reflns_Friedel_fraction_max .
_reflns_number_gt 1924
_reflns_number_total 2694
_reflns_threshold_expression 'I > 2\s(I)'
_cod_data_source_file suppl_j_ncrs-2022-0315_suppl.cif
_cod_data_source_block xf-2-10
_cod_original_sg_symbol_H-M 'P 21/n'
_cod_database_code 8107260
_shelx_shelxl_version_number 2017/1
_shelx_space_group_comment
;
The symmetry employed for this shelxl refinement is uniquely defined
by the following loop, which should always be used as a source of
symmetry information in preference to the above space-group names.
They are only intended as comments.
;
_shelx_estimated_absorpt_t_min 0.692
_shelx_estimated_absorpt_t_max 0.765

loop_
_space_group_symop_operation_xyz
'x, y, z'
'-x+1/2, y+1/2, -z+1/2'
'-x, -y, -z'
'x-1/2, -y-1/2, z-1/2'

loop_
_atom_site_label
_atom_site_type_symbol
_atom_site_fract_x
_atom_site_fract_y
_atom_site_fract_z
_atom_site_U_iso_or_equiv
_atom_site_adp_type
_atom_site_occupancy
_atom_site_site_symmetry_order
_atom_site_calc_flag
_atom_site_refinement_flags_posn
_atom_site_refinement_flags_adp
_atom_site_refinement_flags_occupancy
_atom_site_disorder_assembly
_atom_site_disorder_group
Br1 Br 1.14469(3) 0.10658(2) 1.01994(4) 0.02932(13) Uani 1 1 d . . . . .
C1 C 0.8313(3) 0.09750(18) 0.8161(4) 0.0187(8) Uani 1 1 d . . . . .
H1 H 0.807693 0.073498 0.887069 0.022 Uiso 1 1 calc R U . . .
C2 C 0.9838(3) 0.12313(19) 0.8398(4) 0.0200(8) Uani 1 1 d . . . . .
C3 C 1.0195(3) 0.15912(19) 0.7355(4) 0.0208(8) Uani 1 1 d . . . . .
H3 H 1.122135 0.175817 0.753186 0.025 Uiso 1 1 calc R U . . .
C4 C 0.9027(3) 0.17049(18) 0.6043(4) 0.0219(9) Uani 1 1 d . . . . .
H4 H 0.927398 0.195144 0.534404 0.026 Uiso 1 1 calc R U . . .
C5 C 0.6201(3) 0.1537(2) 0.4332(4) 0.0215(8) Uani 1 1 d . . . . .
H5A H 0.611318 0.103741 0.381547 0.026 Uiso 1 1 calc R U . . .
H5B H 0.647639 0.196599 0.382756 0.026 Uiso 1 1 calc R U . . .
C6 C 0.4605(3) 0.17306(19) 0.4431(4) 0.0201(8) Uani 1 1 d . . . . .
H6A H 0.465240 0.226296 0.483907 0.024 Uiso 1 1 calc R U . . .
H6B H 0.378756 0.173909 0.350024 0.024 Uiso 1 1 calc R U . . .
C7 C 0.4194(3) 0.11158(18) 0.5304(4) 0.0175(8) Uani 1 1 d . . . . .
C8 C 0.5500(3) 0.07868(19) 0.6569(4) 0.0190(8) Uani 1 1 d . . . . .
C9 C 0.7139(3) 0.10863(18) 0.6828(4) 0.0175(8) Uani 1 1 d . . . . .
C10 C 0.7478(3) 0.14516(18) 0.5760(4) 0.0185(8) Uani 1 1 d . . . . .
C11 C 0.2729(3) 0.08307(19) 0.5047(4) 0.0197(8) Uani 1 1 d . . . . .
H11 H 0.266369 0.042066 0.563761 0.024 Uiso 1 1 calc R U . . .
C12 C 0.1223(3) 0.10820(18) 0.3957(4) 0.0168(8) Uani 1 1 d . . . . .
C13 C 0.0890(3) 0.18799(18) 0.3462(4) 0.0189(8) Uani 1 1 d . . . . .
H13 H 0.166563 0.227525 0.379100 0.023 Uiso 1 1 calc R U . . .
C14 C -0.0590(3) 0.20823(19) 0.2486(4) 0.0200(8) Uani 1 1 d . . . . .
H14 H -0.080132 0.261313 0.217325 0.024 Uiso 1 1 calc R U . . .
C15 C -0.1757(3) 0.1495(2) 0.1974(4) 0.0197(8) Uani 1 1 d . . . . .
C16 C -0.1452(3) 0.07011(19) 0.2444(4) 0.0194(8) Uani 1 1 d . . . . .
H16 H -0.221899 0.030364 0.208992 0.023 Uiso 1 1 calc R U . . .
C17 C 0.0011(3) 0.05112(19) 0.3448(4) 0.0201(8) Uani 1 1 d . . . . .
H17 H 0.019526 -0.001388 0.379460 0.024 Uiso 1 1 calc R U . . .
C18 C -0.4403(3) 0.1179(2) 0.0440(4) 0.0307(10) Uani 1 1 d . . . . .
H18A H -0.406666 0.076397 -0.003329 0.046 Uiso 1 1 calc R U . . .
H18B H -0.532917 0.143859 -0.020774 0.046 Uiso 1 1 calc R U . . .
H18C H -0.464033 0.094194 0.118449 0.046 Uiso 1 1 calc R U . . .
O1 O 0.5271(2) 0.03091(14) 0.7381(3) 0.0270(6) Uani 1 1 d . . . . .
O2 O -0.3167(2) 0.17663(13) 0.1006(3) 0.0279(6) Uani 1 1 d . . . . .

loop_
_atom_site_aniso_label
_atom_site_aniso_U_11
_atom_site_aniso_U_22
_atom_site_aniso_U_33
_atom_site_aniso_U_23
_atom_site_aniso_U_13
_atom_site_aniso_U_12
Br1 0.02131(18) 0.0354(2) 0.0255(3) -0.0019(2) 0.00243(16) 0.00048(16)
C1 0.0233(16) 0.0166(17) 0.017(2) -0.0032(17) 0.0085(15) -0.0007(14)
C2 0.0200(15) 0.0187(18) 0.019(2) -0.0016(18) 0.0052(15) 0.0066(14)
C3 0.0193(16) 0.0182(18) 0.027(2) -0.0058(18) 0.0108(17) -0.0024(15)
C4 0.0241(16) 0.0165(17) 0.029(3) -0.0019(18) 0.0148(17) 0.0008(15)
C5 0.0283(16) 0.0204(18) 0.020(2) 0.0038(18) 0.0136(16) -0.0003(15)
C6 0.0195(15) 0.0222(18) 0.018(2) -0.0001(18) 0.0068(14) -0.0011(15)
C7 0.0209(15) 0.0173(17) 0.016(2) 0.0007(17) 0.0085(15) 0.0014(14)
C8 0.0256(17) 0.0150(17) 0.018(2) -0.0014(18) 0.0107(16) -0.0018(15)
C9 0.0196(15) 0.0124(16) 0.020(2) -0.0021(17) 0.0073(15) -0.0001(14)
C10 0.0236(16) 0.0118(16) 0.022(2) -0.0010(17) 0.0110(16) 0.0029(14)
C11 0.0260(16) 0.0149(16) 0.020(2) -0.0002(17) 0.0106(16) 0.0005(14)
C12 0.0188(15) 0.0176(17) 0.018(2) -0.0017(18) 0.0109(15) 0.0017(15)
C13 0.0209(16) 0.0173(17) 0.022(2) -0.0033(18) 0.0114(16) -0.0034(14)
C14 0.0287(17) 0.0174(17) 0.018(2) 0.0039(18) 0.0134(16) 0.0030(15)
C15 0.0201(16) 0.0273(19) 0.014(2) 0.0017(18) 0.0091(15) 0.0028(15)
C16 0.0202(16) 0.0176(17) 0.021(2) -0.0028(18) 0.0082(16) -0.0020(14)
C17 0.0244(16) 0.0135(16) 0.024(2) -0.0001(17) 0.0109(16) 0.0019(14)
C18 0.0216(16) 0.040(2) 0.026(2) 0.004(2) 0.0034(16) -0.0012(17)
O1 0.0237(11) 0.0312(14) 0.0231(16) 0.0056(14) 0.0056(11) -0.0072(11)
O2 0.0195(11) 0.0299(13) 0.0280(17) 0.0064(13) 0.0019(11) 0.0028(10)

loop_
_atom_type_symbol
_atom_type_description
_atom_type_scat_dispersion_real
_atom_type_scat_dispersion_imag
_atom_type_scat_source
C C 0.0033 0.0016 'International Tables Vol C Tables 4.2.6.8 and 6.1.1.4'
H H 0.0000 0.0000 'International Tables Vol C Tables 4.2.6.8 and 6.1.1.4'
O O 0.0106 0.0060 'International Tables Vol C Tables 4.2.6.8 and 6.1.1.4'
Br Br -0.2901 2.4595 'International Tables Vol C Tables 4.2.6.8 and 6.1.1.4'

loop_
_geom_angle_atom_site_label_1
_geom_angle_atom_site_label_2
_geom_angle_atom_site_label_3
_geom_angle
_geom_angle_site_symmetry_1
_geom_angle_site_symmetry_3
C2 C1 C9 118.5(3) . .
C2 C1 H1 120.7 . .
C9 C1 H1 120.7 . .
C3 C2 C1 121.1(3) . .
C3 C2 Br1 120.2(2) . .
C1 C2 Br1 118.8(3) . .
C2 C3 C4 120.1(3) . .
C2 C3 H3 119.9 . .
C4 C3 H3 119.9 . .
C3 C4 C10 120.5(3) . .
C3 C4 H4 119.7 . .
C10 C4 H4 119.7 . .
C10 C5 C6 111.0(3) . .
C10 C5 H5A 109.4 . .
C6 C5 H5A 109.4 . .
C10 C5 H5B 109.4 . .
C6 C5 H5B 109.4 . .
H5A C5 H5B 108.0 . .
C7 C6 C5 111.2(2) . .
C7 C6 H6A 109.4 . .
C5 C6 H6A 109.4 . .
C7 C6 H6B 109.4 . .
C5 C6 H6B 109.4 . .
H6A C6 H6B 108.0 . .
C11 C7 C8 116.7(3) . .
C11 C7 C6 125.2(3) . .
C8 C7 C6 118.1(2) . .
O1 C8 C7 122.9(3) . .
O1 C8 C9 120.6(3) . .
C7 C8 C9 116.6(3) . .
C10 C9 C1 121.2(3) . .
C10 C9 C8 120.6(3) . .
C1 C9 C8 118.2(3) . .
C9 C10 C4 118.5(3) . .
C9 C10 C5 119.6(3) . .
C4 C10 C5 121.8(3) . .
C7 C11 C12 128.7(3) . .
C7 C11 H11 115.6 . .
C12 C11 H11 115.6 . .
C17 C12 C13 117.7(3) . .
C17 C12 C11 118.5(3) . .
C13 C12 C11 123.7(3) . .
C14 C13 C12 120.5(3) . .
C14 C13 H13 119.8 . .
C12 C13 H13 119.8 . .
C13 C14 C15 120.4(3) . .
C13 C14 H14 119.8 . .
C15 C14 H14 119.8 . .
O2 C15 C16 124.8(3) . .
O2 C15 C14 115.1(3) . .
C16 C15 C14 120.1(3) . .
C17 C16 C15 119.0(3) . .
C17 C16 H16 120.5 . .
C15 C16 H16 120.5 . .
C16 C17 C12 122.3(3) . .
C16 C17 H17 118.9 . .
C12 C17 H17 118.9 . .
O2 C18 H18A 109.5 . .
O2 C18 H18B 109.5 . .
H18A C18 H18B 109.5 . .
O2 C18 H18C 109.5 . .
H18A C18 H18C 109.5 . .
H18B C18 H18C 109.5 . .
C15 O2 C18 117.0(2) . .

loop_
_geom_bond_atom_site_label_1
_geom_bond_atom_site_label_2
_geom_bond_distance
_geom_bond_site_symmetry_2
Br1 C2 1.907(3) .
C1 C2 1.390(4) .
C1 C9 1.402(4) .
C1 H1 0.9300 .
C2 C3 1.377(5) .
C3 C4 1.386(4) .
C3 H3 0.9300 .
C4 C10 1.401(4) .
C4 H4 0.9300 .
C5 C10 1.503(4) .
C5 C6 1.539(4) .
C5 H5A 0.9700 .
C5 H5B 0.9700 .
C6 C7 1.501(4) .
C6 H6A 0.9700 .
C6 H6B 0.9700 .
C7 C11 1.351(4) .
C7 C8 1.500(4) .
C8 O1 1.229(4) .
C8 C9 1.507(4) .
C9 C10 1.395(5) .
C11 C12 1.473(4) .
C11 H11 0.9300 .
C12 C17 1.399(4) .
C12 C13 1.406(4) .
C13 C14 1.389(4) .
C13 H13 0.9300 .
C14 C15 1.392(4) .
C14 H14 0.9300 .
C15 O2 1.375(3) .
C15 C16 1.391(4) .
C16 C17 1.385(4) .
C16 H16 0.9300 .
C17 H17 0.9300 .
C18 O2 1.438(3) .
C18 H18A 0.9600 .
C18 H18B 0.9600 .
C18 H18C 0.9600 .

loop_
_geom_hbond_atom_site_label_D
_geom_hbond_atom_site_label_H
_geom_hbond_atom_site_label_A
_geom_hbond_distance_DH
_geom_hbond_distance_HA
_geom_hbond_distance_DA
_geom_hbond_angle_DHA
_geom_hbond_site_symmetry_A
_geom_hbond_publ_flag
C18 H18A O1 0.96 2.62 3.386(5) 137.1 1_454 yes
C1 H1 Br1 0.93 3.11 3.745(3) 127.3 3_757 yes

loop_
_geom_torsion_atom_site_label_1
_geom_torsion_atom_site_label_2
_geom_torsion_atom_site_label_3
_geom_torsion_atom_site_label_4
_geom_torsion
_geom_torsion_site_symmetry_1
_geom_torsion_site_symmetry_2
_geom_torsion_site_symmetry_3
_geom_torsion_site_symmetry_4
C9 C1 C2 C3 0.4(5) . . . .
C9 C1 C2 Br1 -179.0(2) . . . .
C1 C2 C3 C4 0.1(5) . . . .
Br1 C2 C3 C4 179.4(2) . . . .
C2 C3 C4 C10 -0.4(5) . . . .
C10 C5 C6 C7 -54.5(4) . . . .
C5 C6 C7 C11 -142.5(3) . . . .
C5 C6 C7 C8 37.6(4) . . . .
C11 C7 C8 O1 -3.2(5) . . . .
C6 C7 C8 O1 176.7(3) . . . .
C11 C7 C8 C9 178.2(3) . . . .
C6 C7 C8 C9 -2.0(4) . . . .
C2 C1 C9 C10 -0.5(5) . . . .
C2 C1 C9 C8 178.4(3) . . . .
O1 C8 C9 C10 163.3(3) . . . .
C7 C8 C9 C10 -18.0(4) . . . .
O1 C8 C9 C1 -15.6(5) . . . .
C7 C8 C9 C1 163.0(3) . . . .
C1 C9 C10 C4 0.2(4) . . . .
C8 C9 C10 C4 -178.7(3) . . . .
C1 C9 C10 C5 178.1(3) . . . .
C8 C9 C10 C5 -0.8(4) . . . .
C3 C4 C10 C9 0.2(5) . . . .
C3 C4 C10 C5 -177.5(3) . . . .
C6 C5 C10 C9 37.4(4) . . . .
C6 C5 C10 C4 -144.9(3) . . . .
C8 C7 C11 C12 175.2(3) . . . .
C6 C7 C11 C12 -4.7(6) . . . .
C7 C11 C12 C17 150.8(4) . . . .
C7 C11 C12 C13 -33.7(5) . . . .
C17 C12 C13 C14 -0.9(5) . . . .
C11 C12 C13 C14 -176.4(3) . . . .
C12 C13 C14 C15 -0.7(5) . . . .
C13 C14 C15 O2 -179.5(3) . . . .
C13 C14 C15 C16 0.4(5) . . . .
O2 C15 C16 C17 -178.6(3) . . . .
C14 C15 C16 C17 1.5(5) . . . .
C15 C16 C17 C12 -3.2(5) . . . .
C13 C12 C17 C16 2.9(5) . . . .
C11 C12 C17 C16 178.6(3) . . . .
C16 C15 O2 C18 -0.3(5) . . . .
C14 C15 O2 C18 179.5(3) . . . .
